data_7717013
loop_
_publ_author_name
'Krieft, Jonas'
'Koch, Hannah'
'Neumann, Beate'
'Stammler, Hans-Georg'
'Lamm, Jan-Hendrik'
'Mix, Andreas'
'Mitzel, Norbert W.'

_publ_section_title
;
 Adducts of Lewis acidic stibanes with phosphane chalcogenides.
;
_journal_issue 39
_journal_name_full 'Dalton transactions (Cambridge, England : 2003)'
_journal_page_first 16280
_journal_page_last 16286
_journal_paper_doi 10.1039/d4dt02268h
_journal_volume 53
_journal_year 2024
_chemical_formula_moiety 'C24 H25 Cl F12 P S Sb'
_chemical_formula_sum 'C24 H25 Cl F12 P S Sb'
_chemical_formula_weight 761.67
_space_group_crystal_system monoclinic
_space_group_IT_number 14
_space_group_name_Hall '-P 2yn'
_space_group_name_H-M_alt 'P 1 21/n 1'
_atom_sites_solution_hydrogens mixed
_atom_sites_solution_primary dual
_audit_creation_date 2023-07-07
_audit_creation_method
;
Olex2 1.5-ac5-024
(compiled 2022.04.12 svn.rca3783a0 for Rigaku Oxford Diffraction, GUI svn.r6498)
;
_audit_update_record
;
2024-07-03 deposited with the CCDC.	2024-09-12 downloaded from the CCDC.
;
_cell_angle_alpha 90
_cell_angle_beta 113.50(3)
_cell_angle_gamma 90
_cell_formula_units_Z 4
_cell_length_a 12.351(4)
_cell_length_b 20.7885(15)
_cell_length_c 13.006(3)
_cell_measurement_reflns_used 51456
_cell_measurement_temperature 100.01(10)
_cell_measurement_theta_max 36.0400
_cell_measurement_theta_min 3.0860
_cell_volume 3062.4(14)
_computing_cell_refinement 'CrysAlisPro 1.171.42.94a (Rigaku OD, 2023)'
_computing_data_collection 'CrysAlisPro 1.171.42.94a (Rigaku OD, 2023)'
_computing_data_reduction 'CrysAlisPro 1.171.42.94a (Rigaku OD, 2023)'
_computing_molecular_graphics 'Olex2 1.5-ac5-024 (Dolomanov et al., 2009)'
_computing_publication_material 'Olex2 1.5-ac5-024 (Dolomanov et al., 2009)'
_computing_structure_refinement 'SHELXL 2018/3 (Sheldrick, 2015)'
_computing_structure_solution 'SHELXT  (Sheldrick, 2015)'
_diffrn_ambient_environment N~2~
_diffrn_ambient_temperature 100.01(10)
_diffrn_detector 'CCD plate'
_diffrn_detector_area_resol_mean 5.3114
_diffrn_detector_type Atlas
_diffrn_measured_fraction_theta_full 0.999
_diffrn_measured_fraction_theta_max 0.969
_diffrn_measurement_details
;
List of Runs (angles in degrees, time in seconds):

  # Type    Start    End  Width  t~exp~   \w     \q     \k     \f   Frames
#--------------------------------------------------------------------------
  1  \w    -42.00   3.00   1.00    5.50    --  -27.30 -77.00-150.00   45
  2  \w    -42.00   3.00   1.00    5.50    --  -27.30 -77.00  30.00   45
  3  \w    -42.00   3.00   1.00    5.50    --  -27.30 -77.00 -60.00   45
  4  \w      7.00  98.00   1.00    5.50    --   27.30  38.00  90.00   91
  5  \w    -44.00  48.00   1.00    5.50    --   27.30 -38.00 -90.00   92
  6  \w     21.00 101.00   1.00    5.50    --   27.30-154.00  91.80   80
  7  \w      7.00  98.00   1.00    5.50    --   27.30  38.00 -90.00   91
  8  \w    -44.00  48.00   1.00    5.50    --   27.30 -38.00 150.00   92
  9  \w     39.00 111.00   1.00    5.50    --   27.30 178.00-150.00   72
 10  \w      2.00  96.00   1.00    5.50    --   27.30  57.00-180.00   94
 11  \w      7.00  98.00   1.00    5.50    --   27.30  38.00   0.00   91
 12  \w     20.00 100.00   1.00    5.50    --   27.30-153.00 -61.38   80
 13  \w    -42.00   3.00   1.00    5.50    --  -27.30 -77.00 120.00   45
 14  \w    -66.00 -30.00   1.00    5.50    --  -27.30 101.00 151.67   36
 15  \w    -94.00 -37.00   1.00    5.50    --  -27.30 145.00  67.15   57
 16  \w    -54.00  41.00   1.00    5.50    --  -27.30  62.00  48.50   95
 17  \w    -97.00 -39.00   1.00    5.50    --  -27.30 149.00 -91.97   58
 18  \w   -112.00 -58.00   1.00    5.50    --  -27.30 178.00  60.00   54
 19  \w     14.00  91.00   1.00    5.50    --   27.30-141.00 -13.03   77
 20  \w      9.00  85.00   1.00    5.50    --   27.30-132.00 124.04   76
;
_diffrn_measurement_device 'four-circle diffractometer'
_diffrn_measurement_device_type 'SuperNova, Dual, Cu at home/near, Atlas'
_diffrn_measurement_method '\w scans'
_diffrn_orient_matrix_type 'CrysAlisPro convention (1999,Acta A55,543-557)'
_diffrn_orient_matrix_UB_11 -0.0480063000
_diffrn_orient_matrix_UB_12 0.0130292000
_diffrn_orient_matrix_UB_13 -0.0463702000
_diffrn_orient_matrix_UB_21 0.0334138000
_diffrn_orient_matrix_UB_22 -0.0024088000
_diffrn_orient_matrix_UB_23 -0.0332891000
_diffrn_orient_matrix_UB_31 -0.0224034000
_diffrn_orient_matrix_UB_32 -0.0314645000
_diffrn_orient_matrix_UB_33 -0.0166418000
_diffrn_radiation_monochromator mirror
_diffrn_radiation_probe x-ray
_diffrn_radiation_type 'Mo K\a'
_diffrn_radiation_wavelength 0.71073
_diffrn_reflns_av_R_equivalents 0.0520
_diffrn_reflns_av_unetI/netI 0.0291
_diffrn_reflns_Laue_measured_fraction_full 0.999
_diffrn_reflns_Laue_measured_fraction_max 0.969
_diffrn_reflns_limit_h_max 20
_diffrn_reflns_limit_h_min -20
_diffrn_reflns_limit_k_max 34
_diffrn_reflns_limit_k_min -34
_diffrn_reflns_limit_l_max 21
_diffrn_reflns_limit_l_min -21
_diffrn_reflns_number 166717
_diffrn_reflns_point_group_measured_fraction_full 0.999
_diffrn_reflns_point_group_measured_fraction_max 0.969
_diffrn_reflns_theta_full 25.242
_diffrn_reflns_theta_max 36.990
_diffrn_reflns_theta_min 2.660
_diffrn_source 'micro-focus sealed X-ray tube'
_diffrn_source_type 'SuperNova (Mo) X-ray Source'
_exptl_absorpt_coefficient_mu 1.195
_exptl_absorpt_correction_T_max 1.000
_exptl_absorpt_correction_T_min 0.555
_exptl_absorpt_correction_type gaussian
_exptl_absorpt_process_details
;
CrysAlisPro 1.171.42.94a (Rigaku Oxford Diffraction, 2023)
Numerical absorption correction based on gaussian integration over
a multifaceted crystal model
Empirical absorption correction using spherical harmonics,
implemented in SCALE3 ABSPACK scaling algorithm.
;
_exptl_crystal_colour 'clear colourless'
_exptl_crystal_colour_lustre clear
_exptl_crystal_colour_primary colourless
_exptl_crystal_density_diffrn 1.652
_exptl_crystal_description irregular
_exptl_crystal_F_000 1504
_exptl_crystal_size_max 0.22
_exptl_crystal_size_mid 0.16
_exptl_crystal_size_min 0.06
_refine_diff_density_max 0.890
_refine_diff_density_min -0.742
_refine_diff_density_rms 0.104
_refine_ls_extinction_method none
_refine_ls_goodness_of_fit_ref 1.132
_refine_ls_hydrogen_treatment mixed
_refine_ls_matrix_type full
_refine_ls_number_parameters 469
_refine_ls_number_reflns 15080
_refine_ls_number_restraints 473
_refine_ls_restrained_S_all 1.199
_refine_ls_R_factor_all 0.0549
_refine_ls_R_factor_gt 0.0398
_refine_ls_shift/su_max 0.002
_refine_ls_shift/su_mean 0.000
_refine_ls_structure_factor_coef Fsqd
_refine_ls_weighting_details 'w=1/[\s^2^(Fo^2^)+(0.0240P)^2^+3.9846P] where P=(Fo^2^+2Fc^2^)/3'
_refine_ls_weighting_scheme calc
_refine_ls_wR_factor_gt 0.0833
_refine_ls_wR_factor_ref 0.0893
_reflns_Friedel_coverage 0.000
_reflns_number_gt 12352
_reflns_number_total 15080
_reflns_threshold_expression 'I > 2\s(I)'
_cod_data_source_file d4dt02268h3.cif
_cod_data_source_block 9
_cod_depositor_comments 'Adding full bibliography for 7717007--7717016.cif.'
_cod_original_cell_volume 3062.6(14)
_cod_database_code 7717013
_shelx_shelxl_version_number 2018/3
_chemical_oxdiff_formula 'C24 H25 Cl F12 P S Sb'
_shelx_space_group_comment
;
The symmetry employed for this shelxl refinement is uniquely defined
by the following loop, which should always be used as a source of
symmetry information in preference to the above space-group names.
They are only intended as comments.
;
_shelx_estimated_absorpt_t_max 0.932
_shelx_estimated_absorpt_t_min 0.779
_olex2_refinement_description
;
1. Fixed Uiso
 At 1.2 times of:
  All C(H) groups
 At 1.5 times of:
  All C(H,H,H) groups
2. Restrained distances
 F9B-C15 \\sim F7B-C15 \\sim F8B-C15 \\sim F9C-C15 \\sim F7C-C15 \\sim F8C-C15
\\sim F7A-C15 \\sim F8A-C15
 \\sim F9A-C15
 with sigma of 0.02
 F10-C16B \\sim F10-C16A \\sim F11A-C16A \\sim F11B-C16B \\sim F12A-C16A \\sim
F12B-C16B
 with sigma of 0.02
 F6-C8 \\sim F5A-C8 \\sim F5B-C8 \\sim F4A-C8 \\sim F4B-C8
 with sigma of 0.02
3. Uiso/Uaniso restraints and constraints
F7A \\sim F8A \\sim F9A \\sim C15 \\sim F7B \\sim F7C \\sim F8B \\sim F8C \\sim
F9B \\sim F9C: within 2A with sigma of 0.01 and sigma for terminal atoms of
0.02 within 2A
F10 \\sim F11A \\sim F12A \\sim C16A \\sim F11B \\sim F12B \\sim C16B: within
2A with sigma of 0.001 and sigma for terminal atoms of 0.002 within 2A
F4A \\sim F5A \\sim F6 \\sim C8 \\sim F4B \\sim F5B: within 2A with sigma of
0.001 and sigma for terminal atoms of 0.002 within 2A
Uanis(C16B) = Uanis(C16A)
4. Rigid body (RIGU) restrains
 F7A, F8A, F9A, C15, F7B, F7C, F8B, F8C, F9B, F9C
 with sigma for 1-2 distances of 0.001 and sigma for 1-3 distances of 0.001
 F10, F11A, F12A, C16A, F11B, F12B, C16B
 with sigma for 1-2 distances of 0.001 and sigma for 1-3 distances of 0.001
 F4A, F5A, F6, C8, F4B, F5B
 with sigma for 1-2 distances of 0.001 and sigma for 1-3 distances of 0.001
5. Others
 1*[Sof(F7B)+Sof(F8B)+Sof(F9B)]+1*[Sof(F7C)+Sof(F8C)+Sof(F9C)]+1*[Sof(F7A)+
 Sof(F8A)+Sof(F9A)]=1 with esd of 0
 Sof(F4B)=Sof(F5B)=1-FVAR(1)
 Sof(F4A)=Sof(F5A)=FVAR(1)
 Sof(F7B)=Sof(F8B)=Sof(F9B)=FVAR(2)
 Sof(F7C)=Sof(F8C)=Sof(F9C)=FVAR(3)
 Sof(F7A)=Sof(F8A)=Sof(F9A)=FVAR(4)
 Sof(F11B)=Sof(F12B)=Sof(C16B)=1-FVAR(5)
 Sof(F11A)=Sof(F12A)=Sof(C16A)=FVAR(5)
6.a Aromatic/amide H refined with riding coordinates:
 C2(H2), C4(H4), C6(H6), C10(H10), C12(H12), C14(H14)
6.b Idealised Me refined as rotating group:
 C18(H18A,H18B,H18C), C19(H19A,H19B,H19C), C20(H20A,H20B,H20C), C22(H22A,H22B,
 H22C), C23(H23A,H23B,H23C), C24(H24A,H24B,H24C)
;
_olex2_date_sample_data_collection 2023-07-07
_olex2_submission_special_instructions 'No special instructions were received'
_oxdiff_exptl_absorpt_empirical_details
;
Empirical correction (ABSPACK) includes:
- Absorption correction using spherical harmonics
- Frame scaling
- Detector area scaling
;
_oxdiff_exptl_absorpt_empirical_full_max 1.217
_oxdiff_exptl_absorpt_empirical_full_min 0.876

loop_
_space_group_symop_operation_xyz
'x, y, z'
'-x+1/2, y+1/2, -z+1/2'
'-x, -y, -z'
'x-1/2, -y-1/2, z-1/2'

loop_
_atom_site_label
_atom_site_type_symbol
_atom_site_fract_x
_atom_site_fract_y
_atom_site_fract_z
_atom_site_U_iso_or_equiv
_atom_site_adp_type
_atom_site_occupancy
_atom_site_site_symmetry_order
_atom_site_calc_flag
_atom_site_refinement_flags_posn
_atom_site_refinement_flags_adp
_atom_site_refinement_flags_occupancy
_atom_site_disorder_assembly
_atom_site_disorder_group
Sb1 Sb 0.18904(2) 0.46045(2) 0.09952(2) 0.01773(3) Uani 1 1 d . . . . .
Cl1 Cl 0.15145(4) 0.54910(2) -0.04271(4) 0.02607(9) Uani 1 1 d . . . . .
S1 S 0.26186(4) 0.37135(2) 0.27872(4) 0.02324(9) Uani 1 1 d . . . . .
P1 P 0.09913(4) 0.34220(2) 0.25264(5) 0.02325(9) Uani 1 1 d . . . . .
H1 H 0.027(2) 0.3768(13) 0.181(2) 0.033(7) Uiso 1 1 d . . . . .
F1 F -0.08505(15) 0.65722(9) 0.14381(15) 0.0501(4) Uani 1 1 d . . . . .
F2 F -0.04700(16) 0.66804(9) 0.31765(15) 0.0503(4) Uani 1 1 d . . . . .
F3 F 0.03910(17) 0.72842(8) 0.2405(2) 0.0602(5) Uani 1 1 d . . . . .
F4A F 0.3780(5) 0.6279(3) 0.5870(3) 0.0587(8) Uani 0.629(12) 1 d D U P A 1
F5A F 0.4868(4) 0.5865(3) 0.5119(4) 0.0586(7) Uani 0.629(12) 1 d D U P A 1
F6 F 0.3967(2) 0.52122(10) 0.56979(15) 0.0714(6) Uani 1 1 d D U . . .
F7A F 0.7228(3) 0.56935(13) 0.1609(3) 0.0401(6) Uani 0.678(3) 1 d D U P B 1
F8A F 0.6804(3) 0.5815(2) 0.3043(3) 0.0501(9) Uani 0.678(3) 1 d D U P B 1
F9A F 0.5722(3) 0.62447(15) 0.1473(4) 0.0384(7) Uani 0.678(3) 1 d D U P B 1
F10 F 0.50582(12) 0.29230(6) 0.05545(13) 0.0339(2) Uani 1 1 d D U . . .
F11A F 0.6520(2) 0.30748(13) 0.2145(3) 0.0350(5) Uani 0.733(8) 1 d D U P C 1
F12A F 0.6666(3) 0.34136(11) 0.0640(3) 0.0346(4) Uani 0.733(8) 1 d D U P C 1
C1 C 0.19802(16) 0.53301(9) 0.22124(15) 0.0197(3) Uani 1 1 d . . . . .
C2 C 0.10500(17) 0.57687(9) 0.19351(16) 0.0215(3) Uani 1 1 d . . . . .
H2 H 0.044030 0.576685 0.120265 0.026 Uiso 1 1 calc R U . . .
C3 C 0.10126(19) 0.62079(10) 0.27260(17) 0.0249(4) Uani 1 1 d . . . . .
C4 C 0.1900(2) 0.62185(10) 0.38023(18) 0.0298(4) Uani 1 1 d . . . . .
H4 H 0.187065 0.651709 0.434354 0.036 Uiso 1 1 calc R U . . .
C5 C 0.2825(2) 0.57871(10) 0.40707(16) 0.0290(4) Uani 1 1 d . . . . .
C6 C 0.28700(19) 0.53417(9) 0.32841(16) 0.0242(3) Uani 1 1 d . . . . .
H6 H 0.350874 0.504680 0.348220 0.029 Uiso 1 1 calc R U . . .
C7 C 0.0026(2) 0.66848(11) 0.2432(2) 0.0331(5) Uani 1 1 d . . . . .
C8 C 0.3796(3) 0.57820(15) 0.5217(2) 0.0539(5) Uani 1 1 d D U . . .
C9 C 0.37302(15) 0.46001(8) 0.12935(14) 0.0175(3) Uani 1 1 d . . . . .
C10 C 0.44331(16) 0.51480(8) 0.15428(15) 0.0194(3) Uani 1 1 d . . . . .
H10 H 0.411448 0.554927 0.163446 0.023 Uiso 1 1 calc R U . . .
C11 C 0.56021(16) 0.51116(9) 0.16588(16) 0.0206(3) Uani 1 1 d . . . . .
C12 C 0.60782(16) 0.45337(9) 0.14991(16) 0.0212(3) Uani 1 1 d . . . . .
H12 H 0.687043 0.451285 0.156164 0.025 Uiso 1 1 calc R U . . .
C13 C 0.53739(16) 0.39869(8) 0.12461(16) 0.0200(3) Uani 1 1 d . . . . .
C14 C 0.42146(16) 0.40150(8) 0.11545(16) 0.0200(3) Uani 1 1 d . . . . .
H14 H 0.374914 0.363502 0.099682 0.024 Uiso 1 1 calc R U . . .
C15 C 0.6361(2) 0.57008(11) 0.1993(2) 0.0311(4) Uani 1 1 d D U . . .
C16A C 0.5903(5) 0.3350(3) 0.1132(4) 0.0317(3) Uani 0.733(8) 1 d D U P C 1
C17 C 0.0703(2) 0.26007(11) 0.1925(2) 0.0395(6) Uani 1 1 d . . . . .
C18 C 0.1077(4) 0.26225(15) 0.0920(3) 0.0636(11) Uani 1 1 d . . . . .
H18A H 0.063784 0.296328 0.040050 0.095 Uiso 1 1 calc R U . . .
H18B H 0.090390 0.220746 0.053043 0.095 Uiso 1 1 calc R U . . .
H18C H 0.192514 0.271041 0.119404 0.095 Uiso 1 1 calc R U . . .
C19 C 0.1457(3) 0.21006(13) 0.2758(3) 0.0475(7) Uani 1 1 d . . . . .
H19A H 0.228388 0.223921 0.306765 0.071 Uiso 1 1 calc R U . . .
H19B H 0.138683 0.168680 0.237580 0.071 Uiso 1 1 calc R U . . .
H19C H 0.118561 0.205384 0.336692 0.071 Uiso 1 1 calc R U . . .
C20 C -0.0615(3) 0.24354(19) 0.1481(5) 0.0877(16) Uani 1 1 d . . . . .
H20A H -0.084904 0.238155 0.211255 0.132 Uiso 1 1 calc R U . . .
H20B H -0.076226 0.203471 0.104951 0.132 Uiso 1 1 calc R U . . .
H20C H -0.107543 0.278424 0.099684 0.132 Uiso 1 1 calc R U . . .
C21 C 0.0662(2) 0.35842(13) 0.3763(2) 0.0362(5) Uani 1 1 d . . . . .
C22 C 0.1595(2) 0.32838(14) 0.4804(2) 0.0413(6) Uani 1 1 d . . . . .
H22A H 0.157902 0.281511 0.471795 0.062 Uiso 1 1 calc R U . . .
H22B H 0.143250 0.339539 0.546088 0.062 Uiso 1 1 calc R U . . .
H22C H 0.237529 0.344698 0.490513 0.062 Uiso 1 1 calc R U . . .
C23 C -0.0571(3) 0.3316(3) 0.3582(3) 0.0735(13) Uani 1 1 d . . . . .
H23A H -0.114678 0.344712 0.284240 0.110 Uiso 1 1 calc R U . . .
H23B H -0.080983 0.348504 0.416340 0.110 Uiso 1 1 calc R U . . .
H23C H -0.053623 0.284506 0.362601 0.110 Uiso 1 1 calc R U . . .
C24 C 0.0674(4) 0.43117(16) 0.3873(3) 0.0663(11) Uani 1 1 d . . . . .
H24A H 0.147015 0.447359 0.403502 0.099 Uiso 1 1 calc R U . . .
H24B H 0.044041 0.443090 0.448483 0.099 Uiso 1 1 calc R U . . .
H24C H 0.011762 0.450011 0.316982 0.099 Uiso 1 1 calc R U . . .
F4B F 0.3449(8) 0.6093(4) 0.5935(5) 0.0582(8) Uani 0.371(12) 1 d D U P A 2
F5B F 0.4793(7) 0.6025(4) 0.5270(6) 0.0579(8) Uani 0.371(12) 1 d D U P A 2
F7B F 0.7502(7) 0.5576(5) 0.2252(12) 0.0489(18) Uani 0.204(3) 1 d D U P B 2
F7C F 0.7456(10) 0.5487(6) 0.2926(12) 0.041(2) Uani 0.118(2) 1 d D U P B 3
F8B F 0.6377(10) 0.5903(6) 0.3045(8) 0.0336(17) Uani 0.204(3) 1 d D U P B 2
F8C F 0.6096(17) 0.6083(8) 0.2704(15) 0.048(3) Uani 0.118(2) 1 d D U P B 3
F9B F 0.6035(11) 0.6194(6) 0.1373(11) 0.0384(19) Uani 0.204(3) 1 d D U P B 2
F9C F 0.6769(16) 0.5923(9) 0.1331(13) 0.047(2) Uani 0.118(2) 1 d D U P B 3
F11B F 0.6689(7) 0.3122(4) 0.1920(7) 0.0351(7) Uani 0.267(8) 1 d D U P C 2
F12B F 0.6283(8) 0.3444(3) 0.0221(8) 0.0341(6) Uani 0.267(8) 1 d D U P C 2
C16B C 0.5854(11) 0.3376(7) 0.1033(10) 0.0317(3) Uani 0.267(8) 1 d D U P C 2

loop_
_atom_site_aniso_label
_atom_site_aniso_U_11
_atom_site_aniso_U_22
_atom_site_aniso_U_33
_atom_site_aniso_U_23
_atom_site_aniso_U_13
_atom_site_aniso_U_12
Sb1 0.01620(5) 0.02082(5) 0.01663(5) -0.00152(4) 0.00703(4) -0.00062(4)
Cl1 0.0236(2) 0.0354(2) 0.02192(19) 0.01034(17) 0.01202(16) 0.01000(17)
S1 0.01796(19) 0.0239(2) 0.0279(2) 0.00298(16) 0.00915(17) -0.00119(15)
P1 0.0162(2) 0.0249(2) 0.0261(2) 0.00791(18) 0.00569(17) -0.00079(16)
F1 0.0420(9) 0.0593(10) 0.0449(9) -0.0071(8) 0.0131(7) 0.0247(8)
F2 0.0563(10) 0.0578(10) 0.0553(10) -0.0059(8) 0.0417(9) 0.0109(8)
F3 0.0532(11) 0.0289(7) 0.1096(17) 0.0078(9) 0.0442(11) 0.0083(7)
F4A 0.0763(15) 0.0542(13) 0.0251(9) -0.0170(10) -0.0015(10) 0.0004(11)
F5A 0.0639(12) 0.0563(15) 0.0304(12) -0.0165(11) -0.0078(9) -0.0011(12)
F6 0.1019(14) 0.0570(9) 0.0276(8) 0.0103(7) -0.0036(8) 0.0026(9)
F7A 0.0326(12) 0.0330(12) 0.0627(17) -0.0097(12) 0.0274(13) -0.0148(9)
F8A 0.059(2) 0.052(2) 0.0297(9) -0.0125(10) 0.0070(11) -0.0294(18)
F9A 0.0350(15) 0.0225(9) 0.0595(17) -0.0001(10) 0.0206(12) -0.0074(9)
F10 0.0340(5) 0.0224(5) 0.0470(6) -0.0052(5) 0.0181(5) 0.0017(4)
F11A 0.0297(9) 0.0293(7) 0.0471(9) 0.0054(7) 0.0164(7) 0.0070(7)
F12A 0.0321(8) 0.0289(7) 0.0521(10) -0.0024(7) 0.0265(7) 0.0047(7)
C1 0.0217(7) 0.0219(7) 0.0168(7) -0.0003(6) 0.0092(6) 0.0000(6)
C2 0.0233(8) 0.0228(7) 0.0206(8) -0.0013(6) 0.0110(6) 0.0000(6)
C3 0.0300(9) 0.0248(8) 0.0247(9) -0.0023(7) 0.0160(8) 0.0006(7)
C4 0.0435(12) 0.0266(9) 0.0226(9) -0.0035(7) 0.0166(9) 0.0001(8)
C5 0.0398(11) 0.0271(9) 0.0162(8) -0.0009(7) 0.0070(8) 0.0001(8)
C6 0.0294(9) 0.0226(8) 0.0187(7) 0.0004(6) 0.0075(7) 0.0006(7)
C7 0.0375(12) 0.0304(10) 0.0388(12) -0.0050(9) 0.0230(10) 0.0041(8)
C8 0.0726(11) 0.0487(10) 0.0221(7) -0.0094(7) -0.0005(8) 0.0020(9)
C9 0.0172(7) 0.0196(7) 0.0165(6) -0.0018(5) 0.0074(5) -0.0010(6)
C10 0.0201(7) 0.0185(7) 0.0200(7) -0.0023(6) 0.0085(6) -0.0003(6)
C11 0.0190(7) 0.0219(7) 0.0202(7) -0.0038(6) 0.0071(6) -0.0039(6)
C12 0.0175(7) 0.0249(8) 0.0220(8) -0.0014(6) 0.0088(6) -0.0008(6)
C13 0.0204(8) 0.0189(7) 0.0226(8) -0.0005(6) 0.0105(6) 0.0013(6)
C14 0.0203(8) 0.0181(7) 0.0226(8) -0.0019(6) 0.0096(6) -0.0019(6)
C15 0.0277(9) 0.0290(8) 0.0367(9) -0.0096(7) 0.0129(7) -0.0105(7)
C16A 0.0305(5) 0.0238(5) 0.0466(6) -0.0021(5) 0.0216(4) 0.0027(4)
C17 0.0381(13) 0.0266(10) 0.0471(14) 0.0037(9) 0.0098(11) -0.0106(9)
C18 0.112(3) 0.0372(14) 0.0345(14) -0.0116(11) 0.0214(17) -0.0222(17)
C19 0.068(2) 0.0296(11) 0.0568(17) 0.0104(11) 0.0371(16) 0.0106(12)
C20 0.0438(19) 0.053(2) 0.142(4) -0.013(2) 0.011(2) -0.0254(16)
C21 0.0270(10) 0.0504(14) 0.0365(12) 0.0111(10) 0.0182(9) -0.0002(9)
C22 0.0437(14) 0.0488(14) 0.0250(10) 0.0041(10) 0.0069(10) -0.0113(11)
C23 0.0323(15) 0.140(4) 0.054(2) 0.017(2) 0.0237(14) -0.0109(19)
C24 0.108(3) 0.0488(17) 0.077(2) 0.0073(16) 0.073(2) 0.0224(19)
F4B 0.0762(17) 0.0568(16) 0.0231(11) -0.0153(13) 0.0002(12) 0.0001(14)
F5B 0.0688(13) 0.0527(15) 0.0286(12) -0.0148(12) -0.0054(11) -0.0012(12)
F7B 0.0275(19) 0.046(4) 0.073(5) -0.012(4) 0.019(3) -0.015(2)
F7C 0.030(3) 0.034(4) 0.045(4) -0.012(3) 0.002(3) -0.020(3)
F8B 0.037(5) 0.027(4) 0.030(2) -0.011(2) 0.006(3) -0.016(3)
F8C 0.050(6) 0.042(5) 0.054(4) -0.023(4) 0.022(4) -0.010(4)
F9B 0.044(5) 0.034(3) 0.040(3) -0.003(2) 0.020(3) -0.016(3)
F9C 0.045(5) 0.052(6) 0.047(4) -0.005(3) 0.020(4) -0.022(4)
F11B 0.0305(10) 0.0284(10) 0.0501(11) 0.0006(10) 0.0200(9) 0.0061(9)
F12B 0.0334(12) 0.0278(11) 0.0487(12) -0.0034(11) 0.0244(9) 0.0042(10)
C16B 0.0305(5) 0.0238(5) 0.0466(6) -0.0021(5) 0.0216(4) 0.0027(4)

loop_
_atom_type_symbol
_atom_type_description
_atom_type_scat_dispersion_real
_atom_type_scat_dispersion_imag
_atom_type_scat_source
C C 0.0033 0.0016 'International Tables Vol C Tables 4.2.6.8 and 6.1.1.4'
H H 0.0000 0.0000 'International Tables Vol C Tables 4.2.6.8 and 6.1.1.4'
Cl Cl 0.1484 0.1585 'International Tables Vol C Tables 4.2.6.8 and 6.1.1.4'
F F 0.0171 0.0103 'International Tables Vol C Tables 4.2.6.8 and 6.1.1.4'
P P 0.1023 0.0942 'International Tables Vol C Tables 4.2.6.8 and 6.1.1.4'
S S 0.1246 0.1234 'International Tables Vol C Tables 4.2.6.8 and 6.1.1.4'
Sb Sb -0.5866 1.5461 'International Tables Vol C Tables 4.2.6.8 and 6.1.1.4'

loop_
_exptl_crystal_face_index_h
_exptl_crystal_face_index_k
_exptl_crystal_face_index_l
_exptl_crystal_face_perp_dist
0 -1 0 0.0317
0 1 0 0.0317
1 0 -1 0.0970
-1 0 1 0.0970
-2 5 -4 0.0628
2 -5 4 0.0628
3 5 5 0.0649
-2 -2 5 0.0693
5 2 0 0.0882

loop_
_geom_angle_atom_site_label_1
_geom_angle_atom_site_label_2
_geom_angle_atom_site_label_3
_geom_angle
_geom_angle_site_symmetry_1
_geom_angle_site_symmetry_3
_geom_angle_publ_flag
Cl1 Sb1 S1 171.449(17) . . ?
C1 Sb1 Cl1 88.16(5) . . ?
C1 Sb1 S1 86.95(5) . . ?
C9 Sb1 Cl1 90.44(5) . . ?
C9 Sb1 S1 83.25(5) . . ?
C9 Sb1 C1 97.43(7) . . ?
P1 S1 Sb1 95.22(4) . . ?
S1 P1 H1 109.1(13) . . ?
C17 P1 S1 111.29(9) . . ?
C17 P1 H1 105.0(13) . . ?
C21 P1 S1 110.77(9) . . ?
C21 P1 H1 102.1(13) . . ?
C21 P1 C17 117.73(13) . . ?
C2 C1 Sb1 118.07(13) . . ?
C6 C1 Sb1 122.49(14) . . ?
C6 C1 C2 119.21(17) . . ?
C1 C2 H2 119.9 . . ?
C3 C2 C1 120.29(18) . . ?
C3 C2 H2 119.9 . . ?
C2 C3 C4 120.63(19) . . ?
C2 C3 C7 120.7(2) . . ?
C4 C3 C7 118.70(19) . . ?
C3 C4 H4 120.5 . . ?
C5 C4 C3 118.91(19) . . ?
C5 C4 H4 120.5 . . ?
C4 C5 C6 120.98(19) . . ?
C4 C5 C8 120.7(2) . . ?
C6 C5 C8 118.4(2) . . ?
C1 C6 C5 119.98(19) . . ?
C1 C6 H6 120.0 . . ?
C5 C6 H6 120.0 . . ?
F1 C7 F2 105.8(2) . . ?
F1 C7 C3 113.20(18) . . ?
F2 C7 C3 111.9(2) . . ?
F3 C7 F1 106.9(2) . . ?
F3 C7 F2 106.51(19) . . ?
F3 C7 C3 112.1(2) . . ?
F4A C8 F5A 102.5(3) . . ?
F4A C8 C5 114.6(3) . . ?
F5A C8 C5 108.8(3) . . ?
F6 C8 F4A 115.5(3) . . ?
F6 C8 F5A 100.3(3) . . ?
F6 C8 C5 113.1(2) . . ?
F6 C8 F4B 97.9(5) . . ?
F4B C8 C5 109.8(4) . . ?
F5B C8 F6 110.8(5) . . ?
F5B C8 C5 114.5(4) . . ?
F5B C8 F4B 109.4(4) . . ?
C10 C9 Sb1 123.80(13) . . ?
C10 C9 C14 118.89(16) . . ?
C14 C9 Sb1 117.18(12) . . ?
C9 C10 H10 119.8 . . ?
C9 C10 C11 120.33(16) . . ?
C11 C10 H10 119.8 . . ?
C10 C11 C15 119.29(17) . . ?
C12 C11 C10 120.87(16) . . ?
C12 C11 C15 119.82(17) . . ?
C11 C12 H12 120.6 . . ?
C13 C12 C11 118.74(17) . . ?
C13 C12 H12 120.6 . . ?
C12 C13 C14 120.83(16) . . ?
C12 C13 C16A 119.1(2) . . ?
C12 C13 C16B 119.3(5) . . ?
C14 C13 C16A 120.0(2) . . ?
C14 C13 C16B 119.9(5) . . ?
C9 C14 H14 119.8 . . ?
C13 C14 C9 120.31(16) . . ?
C13 C14 H14 119.8 . . ?
F7A C15 F9A 102.1(2) . . ?
F7A C15 C11 112.4(2) . . ?
F8A C15 F7A 109.5(3) . . ?
F8A C15 F9A 106.7(3) . . ?
F8A C15 C11 114.5(3) . . ?
F9A C15 C11 110.8(2) . . ?
F7B C15 C11 113.0(4) . . ?
F7B C15 F8B 101.8(7) . . ?
F7C C15 C11 104.7(5) . . ?
F8B C15 C11 106.7(5) . . ?
F8C C15 C11 112.6(8) . . ?
F8C C15 F7C 90.4(11) . . ?
F9B C15 C11 118.3(7) . . ?
F9B C15 F7B 110.7(7) . . ?
F9B C15 F8B 104.6(8) . . ?
F9C C15 C11 118.8(8) . . ?
F9C C15 F7C 100.9(11) . . ?
F9C C15 F8C 121.9(12) . . ?
F10 C16A F11A 105.9(4) . . ?
F10 C16A C13 111.3(4) . . ?
F11A C16A C13 111.8(4) . . ?
F12A C16A F10 109.5(4) . . ?
F12A C16A F11A 106.0(4) . . ?
F12A C16A C13 112.0(4) . . ?
C18 C17 P1 104.89(16) . . ?
C19 C17 P1 111.7(2) . . ?
C19 C17 C18 108.4(3) . . ?
C19 C17 C20 111.8(3) . . ?
C20 C17 P1 111.2(2) . . ?
C20 C17 C18 108.5(3) . . ?
C17 C18 H18A 109.5 . . ?
C17 C18 H18B 109.5 . . ?
C17 C18 H18C 109.5 . . ?
H18A C18 H18B 109.5 . . ?
H18A C18 H18C 109.5 . . ?
H18B C18 H18C 109.5 . . ?
C17 C19 H19A 109.5 . . ?
C17 C19 H19B 109.5 . . ?
C17 C19 H19C 109.5 . . ?
H19A C19 H19B 109.5 . . ?
H19A C19 H19C 109.5 . . ?
H19B C19 H19C 109.5 . . ?
C17 C20 H20A 109.5 . . ?
C17 C20 H20B 109.5 . . ?
C17 C20 H20C 109.5 . . ?
H20A C20 H20B 109.5 . . ?
H20A C20 H20C 109.5 . . ?
H20B C20 H20C 109.5 . . ?
C22 C21 P1 110.49(19) . . ?
C22 C21 C23 109.7(2) . . ?
C23 C21 P1 110.3(2) . . ?
C24 C21 P1 105.51(18) . . ?
C24 C21 C22 110.5(3) . . ?
C24 C21 C23 110.2(3) . . ?
C21 C22 H22A 109.5 . . ?
C21 C22 H22B 109.5 . . ?
C21 C22 H22C 109.5 . . ?
H22A C22 H22B 109.5 . . ?
H22A C22 H22C 109.5 . . ?
H22B C22 H22C 109.5 . . ?
C21 C23 H23A 109.5 . . ?
C21 C23 H23B 109.5 . . ?
C21 C23 H23C 109.5 . . ?
H23A C23 H23B 109.5 . . ?
H23A C23 H23C 109.5 . . ?
H23B C23 H23C 109.5 . . ?
C21 C24 H24A 109.5 . . ?
C21 C24 H24B 109.5 . . ?
C21 C24 H24C 109.5 . . ?
H24A C24 H24B 109.5 . . ?
H24A C24 H24C 109.5 . . ?
H24B C24 H24C 109.5 . . ?
F10 C16B C13 115.0(10) . . ?
F10 C16B F12B 98.9(10) . . ?
F11B C16B F10 107.6(10) . . ?
F11B C16B C13 114.6(10) . . ?
F11B C16B F12B 108.0(11) . . ?
F12B C16B C13 111.5(9) . . ?

loop_
_geom_bond_atom_site_label_1
_geom_bond_atom_site_label_2
_geom_bond_distance
_geom_bond_site_symmetry_2
_geom_bond_publ_flag
Sb1 Cl1 2.5197(6) . ?
Sb1 S1 2.8285(7) . ?
Sb1 C1 2.1573(18) . ?
Sb1 C9 2.1474(19) . ?
S1 P1 1.9946(9) . ?
P1 H1 1.23(3) . ?
P1 C17 1.852(3) . ?
P1 C21 1.841(3) . ?
F1 C7 1.335(3) . ?
F2 C7 1.336(3) . ?
F3 C7 1.331(3) . ?
F4A C8 1.344(4) . ?
F5A C8 1.390(6) . ?
F6 C8 1.317(4) . ?
F7A C15 1.350(3) . ?
F8A C15 1.275(4) . ?
F9A C15 1.391(4) . ?
F10 C16A 1.347(5) . ?
F10 C16B 1.324(12) . ?
F11A C16A 1.357(5) . ?
F12A C16A 1.341(5) . ?
C1 C2 1.397(3) . ?
C1 C6 1.389(3) . ?
C2 H2 0.9500 . ?
C2 C3 1.390(3) . ?
C3 C4 1.392(3) . ?
C3 C7 1.498(3) . ?
C4 H4 0.9500 . ?
C4 C5 1.383(3) . ?
C5 C6 1.397(3) . ?
C5 C8 1.495(4) . ?
C6 H6 0.9500 . ?
C8 F4B 1.340(7) . ?
C8 F5B 1.307(9) . ?
C9 C10 1.390(2) . ?
C9 C14 1.399(2) . ?
C10 H10 0.9500 . ?
C10 C11 1.393(3) . ?
C11 C12 1.389(3) . ?
C11 C15 1.498(3) . ?
C12 H12 0.9500 . ?
C12 C13 1.389(3) . ?
C13 C14 1.390(3) . ?
C13 C16A 1.509(7) . ?
C13 C16B 1.473(17) . ?
C14 H14 0.9500 . ?
C15 F7B 1.336(8) . ?
C15 F7C 1.480(10) . ?
C15 F8B 1.424(9) . ?
C15 F8C 1.355(11) . ?
C15 F9B 1.267(10) . ?
C15 F9C 1.246(11) . ?
C17 C18 1.551(5) . ?
C17 C19 1.522(4) . ?
C17 C20 1.533(4) . ?
C18 H18A 0.9800 . ?
C18 H18B 0.9800 . ?
C18 H18C 0.9800 . ?
C19 H19A 0.9800 . ?
C19 H19B 0.9800 . ?
C19 H19C 0.9800 . ?
C20 H20A 0.9800 . ?
C20 H20B 0.9800 . ?
C20 H20C 0.9800 . ?
C21 C22 1.519(4) . ?
C21 C23 1.549(4) . ?
C21 C24 1.519(4) . ?
C22 H22A 0.9800 . ?
C22 H22B 0.9800 . ?
C22 H22C 0.9800 . ?
C23 H23A 0.9800 . ?
C23 H23B 0.9800 . ?
C23 H23C 0.9800 . ?
C24 H24A 0.9800 . ?
C24 H24B 0.9800 . ?
C24 H24C 0.9800 . ?
F11B C16B 1.313(12) . ?
F12B C16B 1.366(13) . ?

loop_
_geom_torsion_atom_site_label_1
_geom_torsion_atom_site_label_2
_geom_torsion_atom_site_label_3
_geom_torsion_atom_site_label_4
_geom_torsion
_geom_torsion_site_symmetry_1
_geom_torsion_site_symmetry_2
_geom_torsion_site_symmetry_3
_geom_torsion_site_symmetry_4
_geom_torsion_publ_flag
Sb1 C1 C2 C3 174.15(14) . . . . ?
Sb1 C1 C6 C5 -174.16(16) . . . . ?
Sb1 C9 C10 C11 -176.12(13) . . . . ?
Sb1 C9 C14 C13 174.88(14) . . . . ?
S1 P1 C17 C18 -50.1(2) . . . . ?
S1 P1 C17 C19 67.1(2) . . . . ?
S1 P1 C17 C20 -167.2(3) . . . . ?
S1 P1 C21 C22 -54.7(2) . . . . ?
S1 P1 C21 C23 -176.3(2) . . . . ?
S1 P1 C21 C24 64.7(2) . . . . ?
C1 C2 C3 C4 0.2(3) . . . . ?
C1 C2 C3 C7 179.32(19) . . . . ?
C2 C1 C6 C5 0.2(3) . . . . ?
C2 C3 C4 C5 0.4(3) . . . . ?
C2 C3 C7 F1 9.6(3) . . . . ?
C2 C3 C7 F2 129.0(2) . . . . ?
C2 C3 C7 F3 -111.4(2) . . . . ?
C3 C4 C5 C6 -0.7(3) . . . . ?
C3 C4 C5 C8 180.0(2) . . . . ?
C4 C3 C7 F1 -171.2(2) . . . . ?
C4 C3 C7 F2 -51.9(3) . . . . ?
C4 C3 C7 F3 67.7(3) . . . . ?
C4 C5 C6 C1 0.4(3) . . . . ?
C4 C5 C8 F4A -9.6(5) . . . . ?
C4 C5 C8 F5A -123.7(3) . . . . ?
C4 C5 C8 F6 125.7(3) . . . . ?
C4 C5 C8 F4B 17.5(6) . . . . ?
C4 C5 C8 F5B -106.1(5) . . . . ?
C6 C1 C2 C3 -0.5(3) . . . . ?
C6 C5 C8 F4A 171.0(4) . . . . ?
C6 C5 C8 F5A 56.9(4) . . . . ?
C6 C5 C8 F6 -53.6(4) . . . . ?
C6 C5 C8 F4B -161.8(6) . . . . ?
C6 C5 C8 F5B 74.6(5) . . . . ?
C7 C3 C4 C5 -178.8(2) . . . . ?
C8 C5 C6 C1 179.7(2) . . . . ?
C9 C10 C11 C12 1.7(3) . . . . ?
C9 C10 C11 C15 -176.49(18) . . . . ?
C10 C9 C14 C13 -1.1(3) . . . . ?
C10 C11 C12 C13 -1.5(3) . . . . ?
C10 C11 C15 F7A -152.5(3) . . . . ?
C10 C11 C15 F8A 81.8(3) . . . . ?
C10 C11 C15 F9A -39.0(3) . . . . ?
C10 C11 C15 F7B 169.6(7) . . . . ?
C10 C11 C15 F7C 130.7(8) . . . . ?
C10 C11 C15 F8B 58.5(6) . . . . ?
C10 C11 C15 F8C 33.9(10) . . . . ?
C10 C11 C15 F9B -58.8(7) . . . . ?
C10 C11 C15 F9C -117.8(12) . . . . ?
C11 C12 C13 C14 0.0(3) . . . . ?
C11 C12 C13 C16A -176.8(3) . . . . ?
C11 C12 C13 C16B 177.7(6) . . . . ?
C12 C11 C15 F7A 29.3(3) . . . . ?
C12 C11 C15 F8A -96.5(3) . . . . ?
C12 C11 C15 F9A 142.8(2) . . . . ?
C12 C11 C15 F7B -8.6(7) . . . . ?
C12 C11 C15 F7C -47.6(8) . . . . ?
C12 C11 C15 F8B -119.7(6) . . . . ?
C12 C11 C15 F8C -144.3(10) . . . . ?
C12 C11 C15 F9B 122.9(6) . . . . ?
C12 C11 C15 F9C 64.0(12) . . . . ?
C12 C13 C14 C9 1.3(3) . . . . ?
C12 C13 C16A F10 -160.4(3) . . . . ?
C12 C13 C16A F11A 81.3(4) . . . . ?
C12 C13 C16A F12A -37.4(4) . . . . ?
C12 C13 C16B F10 -165.2(6) . . . . ?
C12 C13 C16B F11B 69.3(10) . . . . ?
C12 C13 C16B F12B -53.8(10) . . . . ?
C14 C9 C10 C11 -0.4(3) . . . . ?
C14 C13 C16A F10 22.8(5) . . . . ?
C14 C13 C16A F11A -95.4(4) . . . . ?
C14 C13 C16A F12A 145.8(3) . . . . ?
C14 C13 C16B F10 12.6(11) . . . . ?
C14 C13 C16B F11B -112.9(8) . . . . ?
C14 C13 C16B F12B 124.1(8) . . . . ?
C15 C11 C12 C13 176.73(18) . . . . ?
C16A C13 C14 C9 178.0(3) . . . . ?
C17 P1 C21 C22 74.9(2) . . . . ?
C17 P1 C21 C23 -46.6(3) . . . . ?
C17 P1 C21 C24 -165.6(2) . . . . ?
C21 P1 C17 C18 -179.5(2) . . . . ?
C21 P1 C17 C19 -62.3(2) . . . . ?
C21 P1 C17 C20 63.4(3) . . . . ?
C16B C13 C14 C9 -176.4(6) . . . . ?

loop_
_exptl_oxdiff_crystal_face_indexfrac_h
_exptl_oxdiff_crystal_face_indexfrac_k
_exptl_oxdiff_crystal_face_indexfrac_l
_exptl_oxdiff_crystal_face_x
_exptl_oxdiff_crystal_face_y
_exptl_oxdiff_crystal_face_z
0.0014 -1.0004 -0.0002 -0.0131 0.0025 0.0314
-0.0014 1.0004 0.0002 0.0131 -0.0025 -0.0314
0.9997 0.0049 -0.9978 -0.0017 0.0666 -0.0059
-0.9997 -0.0049 0.9978 0.0017 -0.0666 0.0059
-2.0118 4.9864 -4.0096 0.3475 0.0542 -0.0451
2.0118 -4.9864 4.0096 -0.3475 -0.0542 0.0451
2.9987 5.0241 5.0154 -0.3111 -0.0789 -0.3087
-1.9938 -2.0076 4.9984 -0.1622 -0.2282 0.0247
4.9998 2.0299 0.0163 -0.2143 0.1616 -0.1762
